data_8100372
loop_
_publ_author_name
'Chen, Sheng-Hui'
'Zeng, Qing-Fu'
'Xia, Dong-Sheng'
'Wang, Da-Qi'
'Zhu, Hai-Liang'

_publ_section_title
;
Crystal structure of ethylenediaminesilver(I) di(3,5-dinitro-benzoato)
silver(I) dihydrate, Ag~2~(C~2~H~8~N~2~)(C~7~H~3~N~2~O~6~)~2~ &#x00B7; 2H~2~O
;
_journal_issue 3
_journal_name_full 'Zeitschrift f\"ur Kristallographie - New Crystal Structures'
_journal_page_first 305
_journal_page_last 306
_journal_volume 218
_journal_year 2003
_chemical_formula_moiety 'C16 H14 Ag2 N6 O12, 2H2O'
_chemical_formula_sum 'C16 H18 Ag2 N6 O14'
_chemical_formula_weight 734.10
_space_group_IT_number 2
_symmetry_cell_setting triclinic
_symmetry_space_group_name_Hall '-P 1'
_symmetry_space_group_name_H-M 'P -1'
_cell_angle_alpha 84.320(6)
_cell_angle_beta 76.810(5)
_cell_angle_gamma 79.612(6)
_cell_formula_units_Z 2
_cell_length_a 6.978(2)
_cell_length_b 12.919(5)
_cell_length_c 15.029(5)
_cell_measurement_temperature 298(2)
_cell_volume 1295.2(8)
_diffrn_ambient_temperature 298(2)
_exptl_crystal_density_diffrn 1.882
_cod_depositor_comments
;
The following automatic conversions were performed:
'_symmetry_cell_setting' value 'Triclinic' changed to 'triclinic'
according to '/home/saulius/struct/CIF-dictionaries/cif_core.dic'
dictionary named 'cif_core.dic' version 2.4.1 from 2010-06-29.

Automatic conversion script
Id: cif_fix_enum 1527 2010-12-29 10:47:43Z saulius 
;
_cod_database_code 8100372

loop_
_symmetry_equiv_pos_as_xyz
'x, y, z'
'-x, -y, -z'

loop_
_atom_site_label
_atom_site_type_symbol
_atom_site_fract_x
_atom_site_fract_y
_atom_site_fract_z
_atom_site_U_iso_or_equiv
_atom_site_adp_type
_atom_site_occupancy
_atom_site_symmetry_multiplicity
_atom_site_Wyckoff_symbol
_atom_site_calc_flag
_atom_site_refinement_flags
_atom_site_disorder_assembly
_atom_site_disorder_group
Ag1 Ag 0.08760(8) 0.70971(5) 0.68482(4) 0.0479(2) Uani 1 2 i d . . .
Ag2 Ag 0.21488(12) 0.50890(6) 0.56557(5) 0.0639(3) Uani 1 2 i d . . .
N1 N 0.3920(8) 0.7102(5) 0.6904(4) 0.0364(16) Uani 1 2 i d . . .
H1A H 0.4410 0.6461 0.7127 0.044 Uiso 1 2 i d R . .
H1B H 0.4618 0.7189 0.6327 0.044 Uiso 1 2 i d R . .
N2 N -0.2245(8) 0.7094(5) 0.6899(4) 0.0360(15) Uani 1 2 i d . . .
H2A H -0.2403 0.7045 0.6328 0.043 Uiso 1 2 i d R . .
H2B H -0.2601 0.6516 0.7235 0.043 Uiso 1 2 i d R . .
N3 N -0.0161(13) 0.3465(10) 1.0416(6) 0.082(3) Uani 1 2 i d . . .
N4 N 0.3692(15) 0.0254(7) 0.8965(7) 0.071(3) Uani 1 2 i d . . .
N5 N 0.0426(11) 1.0002(7) 0.2336(7) 0.061(2) Uani 1 2 i d . . .
N6 N 0.3899(10) 0.6688(8) 0.0937(6) 0.058(2) Uani 1 2 i d . . .
O1 O 0.1683(9) 0.4467(5) 0.7052(4) 0.0617(17) Uani 1 2 i d . . .
O2 O 0.2947(10) 0.3009(5) 0.6357(4) 0.068(2) Uani 1 2 i d . . .
O3 O 0.2418(10) 0.5825(5) 0.4340(4) 0.0702(19) Uani 1 2 i d . . .
O4 O 0.1638(9) 0.7387(5) 0.4975(4) 0.073(2) Uani 1 2 i d . . .
O5 O -0.1320(13) 0.4282(7) 1.0331(5) 0.104(3) Uani 1 2 i d . . .
O6 O 0.0167(13) 0.3048(7) 1.1135(5) 0.125(4) Uani 1 2 i d . . .
O7 O 0.4797(12) -0.0085(6) 0.8330(6) 0.092(3) Uani 1 2 i d . . .
O8 O 0.3118(15) -0.0245(7) 0.9691(6) 0.140(4) Uani 1 2 i d . . .
O9 O 0.0102(11) 1.0510(5) 0.2992(6) 0.079(2) Uani 1 2 i d . . .
O10 O 0.0070(11) 1.0343(6) 0.1604(6) 0.105(3) Uani 1 2 i d . . .
O11 O 0.3946(10) 0.7197(6) 0.0184(5) 0.085(2) Uani 1 2 i d . . .
O12 O 0.4497(12) 0.5745(7) 0.1033(5) 0.104(3) Uani 1 2 i d . . .
O13 O 0.3910(11) 0.0861(6) 0.6033(5) 0.100(3) Uani 1 2 i d D . .
H1 H 0.3876 0.0554 0.6562 0.080 Uiso 1 2 i d RD . .
H2 H 0.4221 0.0499 0.5563 0.080 Uiso 1 2 i d RD . .
O14 O 0.7607(12) 0.0206(7) 0.5115(5) 0.122(3) Uani 1 2 i d D . .
H3 H 0.8304 0.0656 0.4822 0.080 Uiso 1 2 i d RD . .
H4 H 0.8091 -0.0447 0.5112 0.080 Uiso 1 2 i d RD . .
C1 C 0.416(3) 0.782(2) 0.7496(18) 0.38(2) Uani 1 2 i d U . .
H1C H 0.5560 0.7741 0.7477 0.080 Uiso 1 2 i d R . .
H1D H 0.3717 0.8487 0.7210 0.080 Uiso 1 2 i d R . .
C2 C -0.340(2) 0.8085(14) 0.7151(15) 0.244(12) Uani 1 2 i d U . .
H2C H -0.4753 0.8030 0.7154 0.080 Uiso 1 2 i d R . .
H2D H -0.3271 0.8157 0.7764 0.080 Uiso 1 2 i d R . .
C3 C 0.2254(13) 0.3480(8) 0.7017(7) 0.049(2) Uani 1 2 i d . . .
C4 C 0.2110(11) 0.2930(8) 0.7970(5) 0.043(2) Uani 1 2 i d . . .
C5 C 0.1163(11) 0.3422(7) 0.8726(6) 0.042(2) Uani 1 2 i d . . .
H5 H 0.0622 0.4133 0.8676 0.050 Uiso 1 2 i d R . .
C6 C 0.0959(13) 0.2882(8) 0.9617(6) 0.051(2) Uani 1 2 i d . . .
C7 C 0.1731(14) 0.1863(9) 0.9663(6) 0.064(3) Uani 1 2 i d . . .
H7 H 0.1552 0.1496 1.0232 0.077 Uiso 1 2 i d R . .
C8 C 0.2755(12) 0.1328(8) 0.8919(6) 0.049(2) Uani 1 2 i d . . .
C9 C 0.2849(12) 0.1913(8) 0.8085(5) 0.052(2) Uani 1 2 i d . . .
H9 H 0.3487 0.1561 0.7561 0.062 Uiso 1 2 i d R . .
C10 C 0.2019(13) 0.6837(9) 0.4317(6) 0.053(2) Uani 1 2 i d . . .
C11 C 0.2071(11) 0.7378(7) 0.3368(5) 0.042(2) Uani 1 2 i d . . .
C12 C 0.1294(12) 0.8416(6) 0.3273(5) 0.041(2) Uani 1 2 i d . . .
H12 H 0.0756 0.8809 0.3784 0.050 Uiso 1 2 i d R . .
C13 C 0.1316(13) 0.8859(6) 0.2405(7) 0.049(2) Uani 1 2 i d . . .
C14 C 0.2110(11) 0.8363(7) 0.1618(6) 0.040(2) Uani 1 2 i d . . .
H14 H 0.2128 0.8693 0.1061 0.048 Uiso 1 1 ? calc R . .
C15 C 0.2887(11) 0.7340(7) 0.1749(5) 0.043(2) Uani 1 2 i d . . .
C16 C 0.2912(10) 0.6792(6) 0.2600(5) 0.0359(19) Uani 1 2 i d . . .
H16 H 0.3451 0.6081 0.2649 0.043 Uiso 1 2 i d R . .

loop_
_atom_site_aniso_label
_atom_site_aniso_U_11
_atom_site_aniso_U_22
_atom_site_aniso_U_33
_atom_site_aniso_U_23
_atom_site_aniso_U_13
_atom_site_aniso_U_12
Ag1 0.0297(4) 0.0560(5) 0.0597(5) -0.0059(4) -0.0132(3) -0.0053(3)
Ag2 0.0873(6) 0.0553(5) 0.0472(5) 0.0134(4) -0.0181(4) -0.0112(4)
N1 0.024(3) 0.037(4) 0.045(4) 0.006(3) -0.004(3) -0.005(3)
N2 0.033(4) 0.045(4) 0.034(4) 0.002(3) -0.016(3) -0.009(3)
N3 0.077(7) 0.133(10) 0.037(6) -0.015(7) -0.006(5) -0.025(7)
N4 0.096(7) 0.045(6) 0.069(7) 0.018(5) -0.019(6) -0.011(5)
N5 0.065(5) 0.043(6) 0.077(7) 0.013(5) -0.022(5) -0.012(5)
N6 0.048(5) 0.074(7) 0.047(5) -0.003(5) -0.004(4) -0.007(5)
O1 0.088(5) 0.042(4) 0.056(4) 0.010(3) -0.016(3) -0.018(4)
O2 0.098(5) 0.074(5) 0.026(4) 0.011(3) -0.007(3) -0.014(4)
O3 0.119(6) 0.043(4) 0.057(4) 0.013(3) -0.037(4) -0.024(4)
O4 0.095(5) 0.071(5) 0.044(4) 0.009(4) -0.011(4) -0.002(4)
O5 0.115(7) 0.081(6) 0.094(6) -0.015(5) 0.018(5) -0.008(5)
O6 0.173(9) 0.146(8) 0.041(5) -0.015(5) -0.020(5) 0.013(6)
O7 0.099(6) 0.056(5) 0.101(7) 0.002(5) 0.012(5) -0.004(4)
O8 0.213(9) 0.096(7) 0.092(6) 0.055(5) -0.016(6) -0.027(6)
O9 0.102(6) 0.025(4) 0.111(7) -0.009(4) -0.037(5) 0.004(4)
O10 0.126(7) 0.080(6) 0.094(6) 0.043(5) -0.026(5) -0.003(5)
O11 0.120(6) 0.086(5) 0.044(4) 0.001(4) -0.003(4) -0.026(4)
O12 0.144(8) 0.058(5) 0.092(6) -0.011(4) -0.030(5) 0.043(5)
O13 0.138(7) 0.093(6) 0.073(5) -0.014(4) -0.025(5) -0.017(5)
O14 0.127(7) 0.119(7) 0.116(6) 0.013(6) -0.027(5) -0.020(5)
C1 0.099(15) 0.37(4) 0.75(6) -0.34(4) -0.15(2) 0.005(19)
C2 0.059(10) 0.20(2) 0.49(4) -0.10(2) -0.087(15) 0.020(12)
C3 0.040(5) 0.046(7) 0.070(7) 0.022(5) -0.033(5) -0.019(5)
C4 0.036(5) 0.053(6) 0.035(5) 0.002(5) 0.001(4) -0.005(4)
C5 0.041(5) 0.036(5) 0.048(6) -0.001(4) -0.007(4) -0.010(4)
C6 0.053(6) 0.050(7) 0.045(6) 0.002(5) -0.003(4) -0.012(5)
C7 0.075(7) 0.074(8) 0.047(6) 0.015(6) -0.005(5) -0.041(6)
C8 0.055(6) 0.059(7) 0.029(5) 0.018(5) 0.000(4) -0.019(5)
C9 0.040(5) 0.084(8) 0.041(5) 0.004(5) -0.022(4) -0.022(5)
C10 0.060(6) 0.066(8) 0.029(5) 0.002(5) -0.003(4) -0.007(6)
C11 0.034(5) 0.047(6) 0.042(5) 0.003(4) -0.006(4) -0.003(4)
C12 0.061(6) 0.033(5) 0.032(5) -0.003(4) -0.005(4) -0.021(4)
C13 0.067(6) 0.022(5) 0.063(7) 0.012(5) -0.021(5) -0.019(5)
C14 0.027(4) 0.033(5) 0.060(6) 0.002(5) -0.011(4) -0.008(4)
C15 0.038(5) 0.065(7) 0.030(5) -0.009(5) -0.010(4) -0.015(5)
C16 0.026(4) 0.035(5) 0.047(5) -0.002(4) -0.014(4) 0.003(4)

loop_
_geom_bond_atom_site_label_1
_geom_bond_atom_site_label_2
_geom_bond_distance
_geom_bond_site_symmetry_2
_geom_bond_publ_flag
Ag1 N1 2.146(6) . ?
Ag1 N2 2.162(6) . ?
Ag1 Ag2 3.1771(13) . ?
Ag2 O3 2.092(6) . ?
Ag2 O1 2.146(6) . ?
N1 C1 1.40(2) . ?
N2 C2 1.419(16) . ?
N3 O6 1.210(9) . ?
N3 O5 1.223(10) . ?
N3 C6 1.469(12) . ?
N4 O7 1.150(9) . ?
N4 O8 1.233(10) . ?
N4 C8 1.426(11) . ?
N5 O9 1.194(9) . ?
N5 O10 1.207(9) . ?
N5 C13 1.498(11) . ?
N6 O12 1.219(9) . ?
N6 O11 1.248(8) . ?
N6 C15 1.514(10) . ?
O1 C3 1.268(10) . ?
O2 C3 1.175(11) . ?
O3 C10 1.286(11) . ?
O4 C10 1.227(10) . ?
C1 C2 1.75(2) 1_655 ?
C2 C1 1.75(2) 1_455 ?
C3 C4 1.526(11) . ?
C4 C5 1.334(10) . ?
C4 C9 1.332(11) . ?
C5 C6 1.437(11) . ?
C6 C7 1.331(12) . ?
C7 C8 1.360(12) . ?
C8 C9 1.393(10) . ?
C10 C11 1.519(11) . ?
C11 C12 1.359(10) . ?
C11 C16 1.398(10) . ?
C12 C13 1.370(10) . ?
C13 C14 1.357(11) . ?
C14 C15 1.348(11) . ?
C15 C16 1.402(10) . ?
